data_7112201
loop_
_publ_author_name
'Wei Liu'
'Xin Bao'
'Ling-Ling Mao'
'Jiri Tucek'
'Radek Zboril'
'Jun-Liang Liu'
'Fu-Sheng Guo'
'Zhao-Ping Ni'
'Ming-Liang Tong'

_publ_section_title
;
 A chiral spin crossover metal-organic framework
;
_journal_name_full Chem.Commun.
_journal_page_first 4059
_journal_paper_doi 10.1039/C3CC48935C
_journal_volume 50
_journal_year 2014
_chemical_formula_sum 'C38 H28 Fe N10 O0'
_chemical_formula_weight 680.55
_chemical_name_systematic
;
 ?
;
_space_group_IT_number 151
_symmetry_cell_setting trigonal
_symmetry_space_group_name_Hall 'P 31 2 (0 0 4)'
_symmetry_space_group_name_H-M 'P 31 1 2'
_atom_sites_solution_hydrogens geom
_atom_sites_solution_primary direct
_atom_sites_solution_secondary difmap
_audit_creation_method SHELXL-97
_cell_angle_alpha 90.00
_cell_angle_beta 90.00
_cell_angle_gamma 120.00
_cell_formula_units_Z 3
_cell_length_a 10.8557(7)
_cell_length_b 10.8557(7)
_cell_length_c 25.463(2)
_cell_measurement_temperature 150(2)
_cell_volume 2598.7(3)
_computing_structure_refinement 'SHELXL-97 (Sheldrick, 1997)'
_computing_structure_solution 'SHELXS-97 (Sheldrick, 1990)'
_diffrn_ambient_temperature 150(2)
_diffrn_measured_fraction_theta_full 0.994
_diffrn_measured_fraction_theta_max 0.994
_diffrn_radiation_monochromator graphite
_diffrn_radiation_source 'fine-focus sealed tube'
_diffrn_radiation_type MoK\a
_diffrn_radiation_wavelength 0.71073
_diffrn_reflns_av_R_equivalents 0.0912
_diffrn_reflns_av_sigmaI/netI 0.1099
_diffrn_reflns_limit_h_max 13
_diffrn_reflns_limit_h_min -11
_diffrn_reflns_limit_k_max 13
_diffrn_reflns_limit_k_min -12
_diffrn_reflns_limit_l_max 28
_diffrn_reflns_limit_l_min -31
_diffrn_reflns_number 8873
_diffrn_reflns_theta_full 25.97
_diffrn_reflns_theta_max 25.97
_diffrn_reflns_theta_min 3.23
_exptl_absorpt_coefficient_mu 0.478
_exptl_absorpt_correction_T_max 0.9600
_exptl_absorpt_correction_T_min 0.9240
_exptl_absorpt_correction_type multi-scan
_exptl_crystal_colour 'dark red'
_exptl_crystal_density_diffrn 1.305
_exptl_crystal_density_method 'not measured'
_exptl_crystal_description block
_exptl_crystal_F_000 1056
_exptl_crystal_size_max 0.17
_exptl_crystal_size_mid 0.11
_exptl_crystal_size_min 0.09
_platon_squeeze_details
;
;
_refine_diff_density_max 0.370
_refine_diff_density_min -0.491
_refine_diff_density_rms 0.064
_refine_ls_abs_structure_details 'Flack H D (1983), Acta Cryst. A39, 876-881'
_refine_ls_abs_structure_Flack 0.00(4)
_refine_ls_extinction_method none
_refine_ls_goodness_of_fit_ref 1.132
_refine_ls_hydrogen_treatment constr
_refine_ls_matrix_type full
_refine_ls_number_parameters 243
_refine_ls_number_reflns 3397
_refine_ls_number_restraints 0
_refine_ls_restrained_S_all 1.132
_refine_ls_R_factor_all 0.1171
_refine_ls_R_factor_gt 0.0606
_refine_ls_shift/su_max 0.000
_refine_ls_shift/su_mean 0.000
_refine_ls_structure_factor_coef Fsqd
_refine_ls_weighting_details 'calc w=1/[\s^2^(Fo^2^)+(0.0489P)^2^+2.1434P] where P=(Fo^2^+2Fc^2^)/3'
_refine_ls_weighting_scheme calc
_refine_ls_wR_factor_gt 0.1294
_refine_ls_wR_factor_ref 0.1739
_reflns_number_gt 2228
_reflns_number_total 3397
_reflns_threshold_expression >2sigma(I)
_cod_data_source_file c3cc48935c2.cif
_cod_data_source_block P3112_150K
_cod_original_sg_symbol_H-M P3(1)12
_cod_database_code 7112201

loop_
_symmetry_equiv_pos_as_xyz
'x, y, z'
'-y, x-y, z+1/3'
'-x+y, -x, z+2/3'
'-y, -x, -z+2/3'
'-x+y, y, -z+1/3'
'x, x-y, -z'

loop_
_atom_site_label
_atom_site_type_symbol
_atom_site_fract_x
_atom_site_fract_y
_atom_site_fract_z
_atom_site_U_iso_or_equiv
_atom_site_adp_type
_atom_site_occupancy
_atom_site_symmetry_multiplicity
_atom_site_calc_flag
_atom_site_refinement_flags
_atom_site_disorder_assembly
_atom_site_disorder_group
Fe1 Fe -0.11117(12) -0.05558(6) 0.0000 0.0380(3) Uani 1 2 d S . .
N1 N 1.0638(6) 0.7963(5) 0.37968(15) 0.0428(10) Uani 1 1 d . . .
N2 N 0.8991(5) 0.7657(5) 0.30223(14) 0.0436(11) Uani 1 1 d . A .
N3 N 0.7878(6) 0.5269(5) 0.29615(17) 0.0567(15) Uani 1 1 d . A .
N4 N 0.8006(5) 0.7285(5) 0.26294(16) 0.0474(13) Uani 1 1 d . A .
N5 N 0.0432(5) 0.0785(5) 0.05074(14) 0.0397(10) Uani 1 1 d . . .
C6 C 0.8715(18) 0.3915(17) 0.3816(5) 0.063(3) Uani 0.50 1 d P A 1
H6A H 0.7909 0.3729 0.4042 0.094 Uiso 0.50 1 calc PR A 1
H6B H 0.9081 0.3287 0.3917 0.094 Uiso 0.50 1 calc PR A 1
H6C H 0.8403 0.3737 0.3449 0.094 Uiso 0.50 1 calc PR A 1
C10 C 0.507(2) 0.3719(17) 0.2403(5) 0.057(3) Uani 0.50 1 d P A 1
H10A H 0.5078 0.3352 0.2741 0.068 Uiso 0.50 1 calc PR A 1
C11 C 0.392(2) 0.295(2) 0.2058(8) 0.059(4) Uani 0.50 1 d P A 1
H11A H 0.3121 0.2100 0.2180 0.071 Uiso 0.50 1 calc PR A 1
C16 C 0.2293(14) 0.1215(14) 0.1119(4) 0.048(2) Uani 0.50 1 d P A 1
H16A H 0.2742 0.0800 0.1312 0.058 Uiso 0.50 1 calc PR A 1
C17 C 0.1244(13) 0.0371(14) 0.0773(4) 0.049(2) Uani 0.50 1 d P A 1
H17A H 0.1075 -0.0565 0.0715 0.058 Uiso 0.50 1 calc PR A 1
C18 C 0.1517(13) 0.2024(12) 0.0345(4) 0.047(2) Uani 0.50 1 d P A 1
H18A H 0.1508 0.2331 -0.0004 0.056 Uiso 0.50 1 calc PR A 1
C19 C 0.2656(14) 0.2876(12) 0.0669(5) 0.051(2) Uani 0.50 1 d P A 1
H19A H 0.3428 0.3723 0.0530 0.061 Uiso 0.50 1 calc PR A 1
C6' C 0.9348(18) 0.4012(18) 0.3591(5) 0.063(3) Uani 0.50 1 d P A 2
H6'A H 0.9499 0.3367 0.3816 0.094 Uiso 0.50 1 calc PR A 2
H6'B H 0.9876 0.4170 0.3262 0.094 Uiso 0.50 1 calc PR A 2
H6'C H 0.8332 0.3589 0.3514 0.094 Uiso 0.50 1 calc PR A 2
C10' C 0.549(2) 0.3438(18) 0.2244(5) 0.057(3) Uani 0.50 1 d P A 2
H10B H 0.5839 0.2977 0.2466 0.068 Uiso 0.50 1 calc PR A 2
C11' C 0.435(2) 0.265(2) 0.1930(8) 0.059(4) Uani 0.50 1 d P A 2
H11B H 0.3850 0.1640 0.1951 0.071 Uiso 0.50 1 calc PR A 2
C16' C 0.1603(14) 0.1149(14) 0.1343(4) 0.048(2) Uani 0.50 1 d P A 2
H16B H 0.1633 0.0761 0.1674 0.058 Uiso 0.50 1 calc PR A 2
C17' C 0.0481(15) 0.0370(13) 0.1003(4) 0.049(2) Uani 0.50 1 d P A 2
H17B H -0.0294 -0.0502 0.1124 0.058 Uiso 0.50 1 calc PR A 2
C18' C 0.0828(13) 0.2174(12) 0.0594(4) 0.047(2) Uani 0.50 1 d P A 2
H18B H 0.0324 0.2549 0.0412 0.056 Uiso 0.50 1 calc PR A 2
C19' C 0.1906(15) 0.3070(13) 0.0926(4) 0.051(2) Uani 0.50 1 d P A 2
H19B H 0.2123 0.4025 0.0974 0.061 Uiso 0.50 1 calc PR A 2
C1 C 1.1503(6) 0.8249(7) 0.4216(2) 0.0527(17) Uani 1 1 d . . .
H1A H 1.2072 0.9208 0.4327 0.063 Uiso 1 1 calc R . .
C2 C 1.1587(8) 0.7210(8) 0.4487(3) 0.068(2) Uani 1 1 d . . .
H2A H 1.2176 0.7434 0.4789 0.081 Uiso 1 1 calc R . .
C3 C 1.0792(10) 0.5815(9) 0.4312(3) 0.089(3) Uani 1 1 d . A .
H3A H 1.0864 0.5086 0.4490 0.107 Uiso 1 1 calc R . .
C4 C 0.9887(9) 0.5460(8) 0.3878(3) 0.077(2) Uani 1 1 d . . .
C5 C 0.9823(7) 0.6588(7) 0.3646(2) 0.0536(16) Uani 1 1 d . A .
C7 C 0.8893(7) 0.6446(7) 0.32057(19) 0.0478(14) Uani 1 1 d . . .
C8 C 0.7360(7) 0.5836(7) 0.2612(2) 0.0529(17) Uani 1 1 d . . .
C9 C 0.6190(7) 0.5001(7) 0.2243(2) 0.0581(17) Uani 1 1 d . A .
C12 C 0.3909(7) 0.3387(7) 0.1558(2) 0.0564(18) Uani 1 1 d . . .
C13 C 0.4833(8) 0.4808(7) 0.1468(2) 0.073(2) Uani 1 1 d . A .
H13A H 0.4706 0.5249 0.1167 0.087 Uiso 1 1 calc R . .
C14 C 0.5948(8) 0.5609(8) 0.1811(2) 0.076(2) Uani 1 1 d . . .
H14A H 0.6554 0.6595 0.1745 0.091 Uiso 1 1 calc R A .
C15 C 0.2704(6) 0.2524(6) 0.1199(2) 0.0461(14) Uani 1 1 d . A .

loop_
_atom_site_aniso_label
_atom_site_aniso_U_11
_atom_site_aniso_U_22
_atom_site_aniso_U_33
_atom_site_aniso_U_23
_atom_site_aniso_U_13
_atom_site_aniso_U_12
Fe1 0.0468(7) 0.0387(4) 0.0313(4) 0.0012(4) 0.000 0.0234(4)
N1 0.038(2) 0.053(3) 0.0306(18) -0.004(2) -0.004(2) 0.017(3)
N2 0.040(3) 0.052(3) 0.0348(19) 0.002(2) -0.003(2) 0.020(2)
N3 0.062(4) 0.040(3) 0.046(3) 0.002(2) -0.018(3) 0.009(3)
N4 0.041(3) 0.047(3) 0.039(2) 0.000(2) -0.013(2) 0.011(2)
N5 0.048(3) 0.041(3) 0.0338(18) -0.0013(18) -0.001(2) 0.025(2)
C6 0.078(10) 0.060(6) 0.052(8) 0.010(6) 0.002(5) 0.036(8)
C10 0.081(10) 0.046(7) 0.033(6) -0.008(5) -0.008(6) 0.025(5)
C11 0.055(10) 0.034(8) 0.065(9) 0.001(6) -0.011(7) 0.006(5)
C16 0.065(8) 0.037(4) 0.037(5) -0.003(5) -0.008(4) 0.022(6)
C17 0.044(6) 0.043(4) 0.053(5) 0.001(5) -0.007(4) 0.018(5)
C18 0.058(7) 0.040(4) 0.036(4) 0.000(4) -0.007(4) 0.020(4)
C19 0.062(7) 0.034(5) 0.049(5) -0.004(4) -0.007(4) 0.018(4)
C6' 0.078(10) 0.060(6) 0.052(8) 0.010(6) 0.002(5) 0.036(8)
C10' 0.081(10) 0.046(7) 0.033(6) -0.008(5) -0.008(6) 0.025(5)
C11' 0.055(10) 0.034(8) 0.065(9) 0.001(6) -0.011(7) 0.006(5)
C16' 0.065(8) 0.037(4) 0.037(5) -0.003(5) -0.008(4) 0.022(6)
C17' 0.044(6) 0.043(4) 0.053(5) 0.001(5) -0.007(4) 0.018(5)
C18' 0.058(7) 0.040(4) 0.036(4) 0.000(4) -0.007(4) 0.020(4)
C19' 0.062(7) 0.034(5) 0.049(5) -0.004(4) -0.007(4) 0.018(4)
C1 0.042(3) 0.063(4) 0.039(3) 0.007(3) -0.001(3) 0.015(3)
C2 0.059(5) 0.071(5) 0.058(4) 0.005(4) -0.019(3) 0.021(4)
C3 0.104(7) 0.074(6) 0.086(5) 0.017(4) -0.034(5) 0.042(5)
C4 0.094(6) 0.058(4) 0.071(4) 0.007(4) -0.037(4) 0.032(4)
C5 0.059(4) 0.053(4) 0.046(3) 0.006(3) -0.003(3) 0.026(3)
C7 0.050(3) 0.049(4) 0.038(3) 0.007(3) -0.009(3) 0.021(3)
C8 0.055(4) 0.045(4) 0.043(3) 0.005(3) -0.013(3) 0.014(3)
C9 0.059(4) 0.043(4) 0.051(3) 0.008(3) -0.018(3) 0.009(3)
C12 0.058(4) 0.048(4) 0.039(3) 0.010(3) -0.010(3) 0.008(3)
C13 0.084(5) 0.054(4) 0.051(3) 0.011(3) -0.018(4) 0.013(4)
C14 0.078(5) 0.055(4) 0.063(4) 0.010(4) -0.024(4) 0.010(4)
C15 0.047(3) 0.043(4) 0.037(3) 0.003(3) -0.001(3) 0.014(3)

loop_
_atom_type_symbol
_atom_type_description
_atom_type_scat_dispersion_real
_atom_type_scat_dispersion_imag
_atom_type_scat_source
C C 0.0033 0.0016 'International Tables Vol C Tables 4.2.6.8 and 6.1.1.4'
H H 0.0000 0.0000 'International Tables Vol C Tables 4.2.6.8 and 6.1.1.4'
N N 0.0061 0.0033 'International Tables Vol C Tables 4.2.6.8 and 6.1.1.4'
O O 0.0106 0.0060 'International Tables Vol C Tables 4.2.6.8 and 6.1.1.4'
Fe Fe 0.3463 0.8444 'International Tables Vol C Tables 4.2.6.8 and 6.1.1.4'

loop_
_geom_angle_atom_site_label_1
_geom_angle_atom_site_label_2
_geom_angle_atom_site_label_3
_geom_angle
_geom_angle_site_symmetry_1
_geom_angle_site_symmetry_3
N2 Fe1 N2 168.0(3) 5_545 3_564
N2 Fe1 N1 79.3(2) 5_545 5_545
N2 Fe1 N1 91.99(17) 3_564 5_545
N2 Fe1 N1 91.99(17) 5_545 3_564
N2 Fe1 N1 79.3(2) 3_564 3_564
N1 Fe1 N1 87.4(3) 5_545 3_564
N2 Fe1 N5 92.86(19) 5_545 6
N2 Fe1 N5 95.67(17) 3_564 6
N1 Fe1 N5 91.93(16) 5_545 6
N1 Fe1 N5 174.88(18) 3_564 6
N2 Fe1 N5 95.67(17) 5_545 .
N2 Fe1 N5 92.86(19) 3_564 .
N1 Fe1 N5 174.88(18) 5_545 .
N1 Fe1 N5 91.93(16) 3_564 .
N5 Fe1 N5 89.2(3) 6 .
C1 N1 C5 118.2(5) . .
C1 N1 Fe1 125.3(4) . 2_665
C5 N1 Fe1 116.3(4) . 2_665
C7 N2 N4 107.2(5) . .
C7 N2 Fe1 115.1(4) . 2_665
N4 N2 Fe1 137.4(4) . 2_665
C7 N3 C8 101.6(5) . .
C8 N4 N2 103.8(5) . .
C18 N5 C17' 117.7(8) . .
C18 N5 C17 95.5(8) . .
C17' N5 C17 44.1(7) . .
C18 N5 C18' 45.9(7) . .
C17' N5 C18' 100.1(7) . .
C17 N5 C18' 112.9(8) . .
C18 N5 Fe1 121.2(5) . .
C17' N5 Fe1 120.6(6) . .
C17 N5 Fe1 121.3(6) . .
C18' N5 Fe1 125.7(6) . .
C4 C6 H6A 109.5 . .
C4 C6 H6B 109.5 . .
H6A C6 H6B 109.5 . .
C4 C6 H6C 109.5 . .
H6A C6 H6C 109.5 . .
H6B C6 H6C 109.5 . .
C9 C10 C11 119.2(13) . .
C9 C10 H10A 120.4 . .
C11 C10 H10A 120.4 . .
C12 C11 C10 122.5(16) . .
C12 C11 H11A 118.7 . .
C10 C11 H11A 118.7 . .
C15 C16 C17 124.1(12) . .
C15 C16 C19 44.5(6) . .
C17 C16 C19 87.5(8) . .
C15 C16 H16A 118.0 . .
C17 C16 H16A 118.0 . .
C19 C16 H16A 143.8 . .
N5 C17 C16 124.2(12) . .
N5 C17 C18 41.9(5) . .
C16 C17 C18 92.9(9) . .
N5 C17 H17A 117.9 . .
C16 C17 H17A 117.9 . .
C18 C17 H17A 137.8 . .
N5 C18 C19 122.0(9) . .
N5 C18 C17 42.6(5) . .
C19 C18 C17 87.5(8) . .
N5 C18 H18A 119.0 . .
C19 C18 H18A 119.0 . .
C17 C18 H18A 143.6 . .
C18 C19 C15 122.0(10) . .
C18 C19 C16 91.8(8) . .
C15 C19 C16 39.3(5) . .
C18 C19 H19A 119.0 . .
C15 C19 H19A 119.0 . .
C16 C19 H19A 140.0 . .
C4 C6' H6'A 109.5 . .
C4 C6' H6'B 109.5 . .
H6'A C6' H6'B 109.5 . .
C4 C6' H6'C 109.5 . .
H6'A C6' H6'C 109.5 . .
H6'B C6' H6'C 109.5 . .
C11' C10' C9 120.6(15) . .
C11' C10' H10B 119.7 . .
C9 C10' H10B 119.7 . .
C10' C11' C12 118.6(16) . .
C10' C11' H11B 120.7 . .
C12 C11' H11B 120.7 . .
C17' C16' C15 120.1(10) . .
C17' C16' H16B 119.9 . .
C15 C16' H16B 119.9 . .
N5 C17' C16' 123.4(11) . .
N5 C17' H17B 118.3 . .
C16' C17' H17B 118.3 . .
N5 C18' C19' 124.6(11) . .
N5 C18' H18B 117.7 . .
C19' C18' H18B 117.7 . .
C18' C19' C15 118.5(10) . .
C18' C19' H19B 120.7 . .
C15 C19' H19B 120.7 . .
N1 C1 C2 122.4(6) . .
N1 C1 H1A 118.8 . .
C2 C1 H1A 118.8 . .
C1 C2 C3 118.5(6) . .
C1 C2 H2A 120.7 . .
C3 C2 H2A 120.7 . .
C2 C3 C4 121.5(7) . .
C2 C3 H3A 119.3 . .
C4 C3 H3A 119.3 . .
C5 C4 C3 115.5(7) . .
C5 C4 C6 122.8(8) . .
C3 C4 C6 118.1(8) . .
C5 C4 C6' 121.9(7) . .
C3 C4 C6' 120.4(9) . .
C6 C4 C6' 32.4(7) . .
N1 C5 C4 123.7(6) . .
N1 C5 C7 111.7(5) . .
C4 C5 C7 124.6(6) . .
N2 C7 N3 113.1(5) . .
N2 C7 C5 116.6(5) . .
N3 C7 C5 130.2(5) . .
N3 C8 N4 114.3(5) . .
N3 C8 C9 124.5(5) . .
N4 C8 C9 121.2(5) . .
C10 C9 C14 116.1(9) . .
C10 C9 C8 119.3(8) . .
C14 C9 C8 121.9(6) . .
C10 C9 C10' 31.3(8) . .
C14 C9 C10' 116.2(8) . .
C8 C9 C10' 119.9(9) . .
C11 C12 C13 114.6(9) . .
C11 C12 C11' 31.1(8) . .
C13 C12 C11' 117.7(10) . .
C11 C12 C15 121.1(10) . .
C13 C12 C15 121.7(5) . .
C11' C12 C15 118.6(9) . .
C12 C13 C14 121.1(6) . .
C12 C13 H13A 119.4 . .
C14 C13 H13A 119.4 . .
C9 C14 C13 121.2(6) . .
C9 C14 H14A 119.4 . .
C13 C14 H14A 119.4 . .
C16 C15 C19 96.3(8) . .
C16 C15 C16' 39.3(6) . .
C19 C15 C16' 114.0(8) . .
C16 C15 C19' 115.5(9) . .
C19 C15 C19' 47.1(7) . .
C16' C15 C19' 101.1(8) . .
C16 C15 C12 120.6(8) . .
C19 C15 C12 124.0(7) . .
C16' C15 C12 121.3(6) . .
C19' C15 C12 123.8(7) . .

loop_
_geom_bond_atom_site_label_1
_geom_bond_atom_site_label_2
_geom_bond_distance
_geom_bond_site_symmetry_2
Fe1 N2 1.995(5) 5_545
Fe1 N2 1.995(5) 3_564
Fe1 N1 2.032(5) 5_545
Fe1 N1 2.032(4) 3_564
Fe1 N5 2.039(4) 6
Fe1 N5 2.039(4) .
N1 C1 1.352(7) .
N1 C5 1.355(8) .
N1 Fe1 2.032(4) 2_665
N2 C7 1.349(7) .
N2 N4 1.369(6) .
N2 Fe1 1.995(5) 2_665
N3 C7 1.351(8) .
N3 C8 1.353(7) .
N4 C8 1.365(7) .
N5 C18 1.335(12) .
N5 C17' 1.349(11) .
N5 C17 1.352(12) .
N5 C18' 1.363(12) .
C6 C4 1.524(18) .
C6 H6A 0.9800 .
C6 H6B 0.9800 .
C6 H6C 0.9800 .
C10 C9 1.372(18) .
C10 C11 1.41(3) .
C10 H10A 0.9500 .
C11 C12 1.36(2) .
C11 H11A 0.9500 .
C16 C15 1.275(14) .
C16 C17 1.368(16) .
C16 C19 2.002(17) .
C16 H16A 0.9500 .
C17 C18 1.990(17) .
C17 H17A 0.9500 .
C18 C19 1.387(15) .
C18 H18A 0.9500 .
C19 C15 1.411(12) .
C19 H19A 0.9500 .
C6' C4 1.559(17) .
C6' H6'A 0.9800 .
C6' H6'B 0.9800 .
C6' H6'C 0.9800 .
C10' C11' 1.36(3) .
C10' C9 1.472(17) .
C10' H10B 0.9500 .
C11' C12 1.47(2) .
C11' H11B 0.9500 .
C16' C17' 1.387(17) .
C16' C15 1.417(15) .
C16' H16B 0.9500 .
C17' H17B 0.9500 .
C18' C19' 1.375(16) .
C18' H18B 0.9500 .
C19' C15 1.449(14) .
C19' H19B 0.9500 .
C1 C2 1.363(9) .
C1 H1A 0.9500 .
C2 C3 1.389(10) .
C2 H2A 0.9500 .
C3 C4 1.397(10) .
C3 H3A 0.9500 .
C4 C5 1.393(9) .
C5 C7 1.464(8) .
C8 C9 1.472(8) .
C9 C14 1.376(8) .
C12 C13 1.375(9) .
C12 C15 1.482(8) .
C13 C14 1.389(9) .
C13 H13A 0.9500 .
C14 H14A 0.9500 .

loop_
_geom_torsion_atom_site_label_1
_geom_torsion_atom_site_label_2
_geom_torsion_atom_site_label_3
_geom_torsion_atom_site_label_4
_geom_torsion
_geom_torsion_site_symmetry_1
C7 N2 N4 C8 0.9(6) .
Fe1 N2 N4 C8 174.6(4) 2_665
N2 Fe1 N5 C18 141.7(8) 5_545
N2 Fe1 N5 C18 -46.7(8) 3_564
N1 Fe1 N5 C18 152(2) 5_545
N1 Fe1 N5 C18 -126.1(8) 3_564
N5 Fe1 N5 C18 48.9(8) 6
N2 Fe1 N5 C17' -30.2(7) 5_545
N2 Fe1 N5 C17' 141.4(7) 3_564
N1 Fe1 N5 C17' -20(3) 5_545
N1 Fe1 N5 C17' 62.0(7) 3_564
N5 Fe1 N5 C17' -123.0(7) 6
N2 Fe1 N5 C17 21.7(7) 5_545
N2 Fe1 N5 C17 -166.7(7) 3_564
N1 Fe1 N5 C17 32(3) 5_545
N1 Fe1 N5 C17 113.9(7) 3_564
N5 Fe1 N5 C17 -71.1(7) 6
N2 Fe1 N5 C18' -162.7(7) 5_545
N2 Fe1 N5 C18' 8.8(7) 3_564
N1 Fe1 N5 C18' -153(2) 5_545
N1 Fe1 N5 C18' -70.5(7) 3_564
N5 Fe1 N5 C18' 104.5(7) 6
C9 C10 C11 C12 4(2) .
C18 N5 C17 C16 48.3(13) .
C17' N5 C17 C16 -76.5(14) .
C18' N5 C17 C16 4.1(15) .
Fe1 N5 C17 C16 -179.8(8) .
C17' N5 C17 C18 -124.8(11) .
C18' N5 C17 C18 -44.2(7) .
Fe1 N5 C17 C18 131.9(7) .
C15 C16 C17 N5 -6.1(18) .
C19 C16 C17 N5 -33.0(12) .
C15 C16 C17 C18 23.9(13) .
C19 C16 C17 C18 -3.1(7) .
C17' N5 C18 C19 -0.6(17) .
C17 N5 C18 C19 -40.8(14) .
C18' N5 C18 C19 75.9(13) .
Fe1 N5 C18 C19 -172.8(9) .
C17' N5 C18 C17 40.2(8) .
C18' N5 C18 C17 116.7(10) .
Fe1 N5 C18 C17 -132.0(8) .
C16 C17 C18 N5 -141.8(11) .
N5 C17 C18 C19 146.3(11) .
C16 C17 C18 C19 4.5(10) .
N5 C18 C19 C15 -3.4(19) .
C17 C18 C19 C15 -29.7(12) .
N5 C18 C19 C16 23.2(14) .
C17 C18 C19 C16 -3.1(7) .
C15 C16 C19 C18 -143.1(12) .
C17 C16 C19 C18 4.5(10) .
C17 C16 C19 C15 147.6(12) .
C9 C10' C11' C12 5(2) .
C18 N5 C17' C16' -1.1(16) .
C17 N5 C17' C16' 66.2(14) .
C18' N5 C17' C16' -46.4(14) .
Fe1 N5 C17' C16' 171.1(9) .
C15 C16' C17' N5 6.8(18) .
C18 N5 C18' C19' -76.6(14) .
C17' N5 C18' C19' 42.4(14) .
C17 N5 C18' C19' -1.8(15) .
Fe1 N5 C18' C19' -177.7(9) .
N5 C18' C19' C15 1.0(17) .
C5 N1 C1 C2 0.5(9) .
Fe1 N1 C1 C2 -174.7(5) 2_665
N1 C1 C2 C3 2.4(11) .
C1 C2 C3 C4 -2.0(13) .
C2 C3 C4 C5 -1.2(13) .
C2 C3 C4 C6 -160.5(10) .
C2 C3 C4 C6' 162.4(9) .
C1 N1 C5 C4 -4.1(9) .
Fe1 N1 C5 C4 171.6(6) 2_665
C1 N1 C5 C7 176.9(5) .
Fe1 N1 C5 C7 -7.4(7) 2_665
C3 C4 C5 N1 4.3(11) .
C6 C4 C5 N1 162.5(9) .
C6' C4 C5 N1 -159.0(9) .
C3 C4 C5 C7 -176.8(7) .
C6 C4 C5 C7 -18.7(12) .
C6' C4 C5 C7 19.9(13) .
N4 N2 C7 N3 -0.9(7) .
Fe1 N2 C7 N3 -176.1(4) 2_665
N4 N2 C7 C5 -177.8(5) .
Fe1 N2 C7 C5 6.9(7) 2_665
C8 N3 C7 N2 0.4(7) .
C8 N3 C7 C5 176.8(6) .
N1 C5 C7 N2 0.3(8) .
C4 C5 C7 N2 -178.6(6) .
N1 C5 C7 N3 -175.9(6) .
C4 C5 C7 N3 5.1(11) .
C7 N3 C8 N4 0.3(7) .
C7 N3 C8 C9 -179.0(6) .
N2 N4 C8 N3 -0.8(7) .
N2 N4 C8 C9 178.5(5) .
C11 C10 C9 C14 15.3(18) .
C11 C10 C9 C8 176.9(11) .
C11 C10 C9 C10' -83(2) .
N3 C8 C9 C10 37.0(13) .
N4 C8 C9 C10 -142.3(10) .
N3 C8 C9 C14 -162.6(7) .
N4 C8 C9 C14 18.1(11) .
N3 C8 C9 C10' 0.8(12) .
N4 C8 C9 C10' -178.4(9) .
C11' C10' C9 C10 78(3) .
C11' C10' C9 C14 -19.9(18) .
C11' C10' C9 C8 175.7(11) .
C10 C11 C12 C13 -20.8(18) .
C10 C11 C12 C11' 83(3) .
C10 C11 C12 C15 177.4(12) .
C10' C11' C12 C11 -79(3) .
C10' C11' C12 C13 13.2(17) .
C10' C11' C12 C15 177.4(11) .
C11 C12 C13 C14 17.6(14) .
C11' C12 C13 C14 -17.1(13) .
C15 C12 C13 C14 179.2(7) .
C10 C9 C14 C13 -18.5(13) .
C8 C9 C14 C13 -179.5(7) .
C10' C9 C14 C13 16.5(14) .
C12 C13 C14 C9 1.8(13) .
C17 C16 C15 C19 -40.3(14) .
C17 C16 C15 C16' 80.5(16) .
C19 C16 C15 C16' 120.8(12) .
C17 C16 C15 C19' 4.7(15) .
C19 C16 C15 C19' 45.0(8) .
C17 C16 C15 C12 -176.2(9) .
C19 C16 C15 C12 -135.9(10) .
C18 C19 C15 C16 45.0(14) .
C18 C19 C15 C16' 8.5(16) .
C16 C19 C15 C16' -36.6(8) .
C18 C19 C15 C19' -74.3(14) .
C16 C19 C15 C19' -119.3(11) .
C18 C19 C15 C12 178.9(10) .
C16 C19 C15 C12 133.8(11) .
C17' C16' C15 C16 -79.1(14) .
C17' C16' C15 C19 -9.9(15) .
C17' C16' C15 C19' 37.8(13) .
C17' C16' C15 C12 179.4(9) .
C18' C19' C15 C16 -2.3(14) .
C18' C19' C15 C19 71.5(12) .
C18' C19' C15 C16' -41.1(12) .
C18' C19' C15 C12 178.7(8) .
C11 C12 C15 C16 -53.2(13) .
C13 C12 C15 C16 146.3(9) .
C11' C12 C15 C16 -17.3(12) .
C11 C12 C15 C19 -176.8(11) .
C13 C12 C15 C19 22.7(12) .
C11' C12 C15 C19 -140.8(10) .
C11 C12 C15 C16' -7.0(14) .
C13 C12 C15 C16' -167.5(9) .
C11' C12 C15 C16' 28.9(13) .
C11 C12 C15 C19' 125.7(11) .
C13 C12 C15 C19' -34.8(11) .
C11' C12 C15 C19' 161.7(10) .

loop_
_platon_squeeze_void_nr
_platon_squeeze_void_average_x
_platon_squeeze_void_average_y
_platon_squeeze_void_average_z
_platon_squeeze_void_volume
_platon_squeeze_void_count_electrons
_platon_squeeze_void_content
1 0.238 0.619 0.000 98 12 ' '
2 0.381 0.762 0.667 98 12 ' '
3 0.381 0.619 0.333 98 12 ' '
